data_2006904
loop_
_publ_author_name
'Churakov, Andrei V.'
'Kuz'mina, Lyudmila G.'
'Howard, Judith A. K.'
'Grandberg, Kira I.'

_publ_section_title
;
 (2,3-Dioxoindolinyl-<i>N</i>)(triphenylphosphine-<i>P</i>)gold(I)
;
_journal_issue 1
_journal_name_full 'Acta Crystallographica Section C'
_journal_page_first 54
_journal_page_last 56
_journal_paper_doi 10.1107/S0108270197013437
_journal_volume 54
_journal_year 1998
_chemical_formula_iupac '[Au (C8 H4 N O2) (C18 H15 P1)]'
_chemical_formula_moiety 'C26 H19 Au N O2 P'
_chemical_formula_sum 'C26 H19 Au N O2 P'
_chemical_formula_weight 605.36
_chemical_name_systematic N-(triphenylphosphinegold)-indoline-2,3-dione
_space_group_IT_number 14
_symmetry_cell_setting monoclinic
_symmetry_space_group_name_Hall '-P 2ybc'
_symmetry_space_group_name_H-M 'P 1 21/c 1'
_audit_creation_method SHELXL
_cell_angle_alpha 90
_cell_angle_beta 93.6960(10)
_cell_angle_gamma 90
_cell_formula_units_Z 4
_cell_length_a 9.2736(2)
_cell_length_b 11.4181(2)
_cell_length_c 20.5184(3)
_cell_measurement_reflns_used 15515
_cell_measurement_temperature 153(2)
_cell_measurement_theta_max 27.48
_cell_measurement_theta_min 1.99
_cell_volume 2168.11(7)
_computing_cell_refinement 'SAINT (Siemens, 1995a)'
_computing_data_collection 'SMART (Siemens, 1995b)'
_computing_data_reduction SAINT
_computing_molecular_graphics 'SHELXTL (Sheldrick, 1994)'
_computing_publication_material SHELXTL
_computing_structure_refinement 'SHELXL93 (Sheldrick, 1993)'
_computing_structure_solution 'SHELXS86 (Sheldrick, 1990)'
_diffrn_ambient_temperature 150(2)
_diffrn_measurement_device 'Siemens SMART'
_diffrn_measurement_method \w
_diffrn_radiation_monochromator graphite
_diffrn_radiation_source 'fine-focus sealed tube'
_diffrn_radiation_type MoK\a
_diffrn_radiation_wavelength 0.71073
_diffrn_reflns_av_R_equivalents 0.0462
_diffrn_reflns_av_sigmaI/netI 0.0496
_diffrn_reflns_limit_h_max 11
_diffrn_reflns_limit_h_min -12
_diffrn_reflns_limit_k_max 11
_diffrn_reflns_limit_k_min -14
_diffrn_reflns_limit_l_max 26
_diffrn_reflns_limit_l_min -26
_diffrn_reflns_number 15515
_diffrn_reflns_theta_max 27.48
_diffrn_reflns_theta_min 1.99
_exptl_absorpt_coefficient_mu 6.883
_exptl_absorpt_correction_T_max 0.746
_exptl_absorpt_correction_T_min 0.542
_exptl_absorpt_correction_type multi-scan
_exptl_absorpt_process_details '(SHELXTL; Sheldrick, 1994)'
_exptl_crystal_colour dark-red
_exptl_crystal_density_diffrn 1.855
_exptl_crystal_density_meas ?
_exptl_crystal_description plate
_exptl_crystal_F_000 1168
_exptl_crystal_size_max 0.19
_exptl_crystal_size_mid 0.17
_exptl_crystal_size_min 0.04
_refine_diff_density_max 1.54
_refine_diff_density_min -0.83
_refine_ls_extinction_coef 0.00078(9)
_refine_ls_extinction_method SHELXL93
_refine_ls_goodness_of_fit_all 1.019
_refine_ls_goodness_of_fit_obs 1.067
_refine_ls_hydrogen_treatment refall
_refine_ls_matrix_type full
_refine_ls_number_parameters 357
_refine_ls_number_reflns 4749
_refine_ls_number_restraints 0
_refine_ls_restrained_S_all 1.091
_refine_ls_restrained_S_obs 1.067
_refine_ls_R_factor_all 0.049
_refine_ls_R_factor_obs .030
_refine_ls_shift/esd_max -0.001
_refine_ls_shift/esd_mean 0.000
_refine_ls_structure_factor_coef Fsqd
_refine_ls_weighting_details 'w = 1/[\s^2^(Fo^2^)+(0.0253P)^2^] where P = (Fo^2^+2Fc^2^)/3'
_refine_ls_weighting_scheme calc
_refine_ls_wR_factor_all 0.070
_refine_ls_wR_factor_obs .060
_reflns_number_observed 3866
_reflns_number_total 4949
_reflns_observed_criterion I>2\s(I)
_cod_data_source_file bm1167.cif
_cod_data_source_block b
_cod_depositor_comments
;
The following automatic conversions were performed:

'_exptl_crystal_density_meas' value 'not measured' was changed to '?'
- the value is perceived as not measured.

Automatic conversion script
Id: cif_fix_values 3008 2015-01-20 13:52:24Z robertas 

The following automatic conversions were performed:

'_refine_ls_weighting_scheme' value 'calc w =
1/[\s^2^(Fo^2^)+(0.0253P)^2^] where P = (Fo^2^+2Fc^2^)/3' was changed
to 'calc'. New tag '_refine_ls_weighting_details' was created. The
value of the new tag was set to 'w = 1/[\s^2^(Fo^2^)+(0.0253P)^2^]
where P = (Fo^2^+2Fc^2^)/3'.

Automatic conversion script
Id: cif_fix_values 3143 2015-03-26 13:38:13Z robertas 
;
_cod_original_sg_symbol_H-M 'P 21/c'
_cod_original_formula_sum 'C26 H19 Au1 N1 O2 P1'
_cod_database_code 2006904
_cod_database_fobs_code 2006904

loop_
_symmetry_equiv_pos_as_xyz
'x, y, z'
'-x, y+1/2, -z+1/2'
'-x, -y, -z'
'x, -y-1/2, z-1/2'

loop_
_atom_site_aniso_label
_atom_site_aniso_U_11
_atom_site_aniso_U_22
_atom_site_aniso_U_33
_atom_site_aniso_U_12
_atom_site_aniso_U_13
_atom_site_aniso_U_23
Au .02108(10) .01683(10) .01465(9) .00450(7) -.00054(6) .00151(7)
P .0198(6) .0175(5) .0148(6) .0027(4) -.0008(4) .0020(4)
N .015(2) .018(2) .018(2) .0039(14) -.0017(15) .0059(14)
O1 .018(2) .033(2) .031(2) .0066(14) .0038(14) .0014(14)
O2 .035(2) .028(2) .031(2) -.0015(15) .013(2) .0092(15)
C1 .026(3) .019(2) .016(2) .003(2) .005(2) .002(2)
C2 .029(3) .022(2) .016(2) .006(2) .004(2) .000(2)
C3 .025(2) .015(2) .014(2) .001(2) .004(2) -.002(2)
C4 .037(3) .016(2) .022(3) .003(2) -.004(2) -.004(2)
C5 .026(3) .017(2) .036(3) .004(2) -.016(2) -.003(2)
C6 .020(3) .023(2) .031(3) .000(2) .001(2) -.008(2)
C7 .029(3) .016(2) .024(3) -.001(2) .002(2) .003(2)
C8 .022(2) .012(2) .015(2) .005(2) -.001(2) -.002(2)
C11 .019(2) .025(2) .010(2) .004(2) -.001(2) -.003(2)
C12 .026(3) .030(3) .024(3) .006(2) -.002(2) .000(2)
C13 .024(3) .054(3) .023(3) .010(2) .006(2) .003(2)
C14 .029(3) .053(4) .018(3) -.012(3) -.001(2) -.001(2)
C15 .038(3) .031(3) .034(3) -.014(2) .012(2) -.012(2)
C16 .026(3) .027(2) .029(3) -.002(2) .008(2) -.005(2)
C21 .018(2) .015(2) .019(2) .002(2) .001(2) .004(2)
C22 .022(2) .021(2) .023(3) .002(2) .001(2) .001(2)
C23 .032(3) .022(2) .018(2) .004(2) .005(2) .001(2)
C24 .028(3) .022(2) .022(2) .002(2) .012(2) .002(2)
C25 .021(2) .025(2) .021(2) .005(2) .001(2) .005(2)
C26 .023(2) .020(2) .024(3) -.003(2) .002(2) .001(2)
C31 .020(2) .019(2) .015(2) .004(2) .002(2) -.001(2)
C32 .023(2) .020(2) .017(2) -.005(2) .001(2) .001(2)
C33 .027(3) .027(2) .016(2) .002(2) .000(2) .002(2)
C34 .018(2) .024(2) .021(2) .005(2) -.001(2) -.005(2)
C35 .021(2) .020(2) .023(2) -.002(2) .002(2) -.003(2)
C36 .023(2) .019(2) .015(2) .005(2) .002(2) .002(2)

loop_
_atom_site_label
_atom_site_fract_x
_atom_site_fract_y
_atom_site_fract_z
_atom_site_U_iso_or_equiv
_atom_site_thermal_displace_type
_atom_site_calc_flag
_atom_site_refinement_flags
_atom_site_occupancy
_atom_site_disorder_group
_atom_site_type_symbol
Au -.16212(2) .758257(13) -.028330(8) .01759(7) Uani d . 1 . Au
P -.21158(13) .90568(9) -.09873(6) .0175(2) Uani d . 1 . P
N -.1256(4) .6267(3) .0385(2) .0171(8) Uani d . 1 . N
O1 -.3624(3) .5701(3) .0538(2) .0275(7) Uani d . 1 . O
O2 -.2198(4) .3950(3) .1416(2) .0311(8) Uani d . 1 . O
C1 -.2319(5) .5614(4) .0641(2) .0199(9) Uani d . 1 . C
C2 -.1548(5) .4692(4) .1119(2) .0221(10) Uani d . 1 . C
C3 -.0026(5) .4947(3) .1102(2) .0180(9) Uani d . 1 . C
C4 .1190(6) .4457(4) .1429(2) .0250(10) Uani d . 1 . C
C5 .2541(5) .4874(4) .1290(3) .0268(11) Uani d . 1 . C
C6 .2661(5) .5764(4) .0833(2) .0246(10) Uani d . 1 . C
C7 .1443(5) .6270(4) .0507(2) .0232(10) Uani d . 1 . C
C8 .0104(5) .5865(3) .0651(2) .0161(9) Uani d . 1 . C
C11 -.0543(5) .9767(4) -.1315(2) .0185(9) Uani d . 1 . C
C12 .0505(5) .9053(5) -.1569(2) .0270(11) Uani d . 1 . C
C13 .1681(6) .9565(5) -.1848(3) .0335(12) Uani d . 1 . C
C14 .1821(6) 1.0759(5) -.1858(3) .0333(12) Uani d . 1 . C
C15 .0803(6) 1.1466(5) -.1602(3) .0342(12) Uani d . 1 . C
C16 -.0398(5) 1.0971(4) -.1330(2) .0271(11) Uani d . 1 . C
C21 -.3111(5) 1.0222(3) -.0615(2) .0176(9) Uani d . 1 . C
C22 -.2655(5) 1.0593(4) .0014(2) .0221(10) Uani d . 1 . C
C23 -.3350(5) 1.1515(4) .0303(2) .0238(10) Uani d . 1 . C
C24 -.4518(5) 1.2068(4) -.0032(2) .0234(10) Uani d . 1 . C
C25 -.5006(5) 1.1683(4) -.0644(2) .0223(10) Uani d . 1 . C
C26 -.4297(5) 1.0759(4) -.0946(2) .0223(10) Uani d . 1 . C
C31 -.3242(5) .8621(4) -.1709(2) .0180(9) Uani d . 1 . C
C32 -.3165(5) .9178(4) -.2311(2) .0201(10) Uani d .. 1 . C
C33 -.4126(5) .8875(4) -.2834(2) .0236(10) Uani d . 1 . C
C34 -.5148(5) .8013(4) -.2759(2) .0214(10) Uani d . 1 . C
C35 -.5238(5) .7450(4) -.2165(2) .0212(9) Uani d . 1 . C
C36 -.4271(5) .7757(4) -.1642(2) .0189(9) Uani d . 1 . C
H4 .109(5) .385(4) .177(3) .035(14) Uiso d . 1 . H
H5 .339(5) .459(4) .147(2) .021(12) Uiso d . 1 . H
H6 .345(5) .599(4) .068(2) .015(12) Uiso d . 1 . H
H7 .151(5) .684(4) .022(2) .018(12) Uiso d . 1 . H
H12 .032(6) .832(5) -.156(3) .043(17) Uiso d . 1 . H
H13 .225(6) .910(4) -.203(3) .035(15) Uiso d . 1 . H
H14 .247(6) 1.100(5) -.204(3) .035(16) Uiso d . 1 . H
H15 .091(5) 1.230(4) -.160(2) .014(11) Uiso d . 1 . H
H16 -.113(5) 1.142(4) -.117(2) .027(13) Uiso d . 1 . H
H22 -.183(4) 1.025(3) .0262(19) .008(10) Uiso d . 1 . H
H23 -.305(5) 1.175(4) .074(2) .018(12) Uiso d . 1 . H
H24 -.498(6) 1.270(4) .022(3) .047(16) Uiso d . 1 . H
H25 -.579(5) 1.206(4) -.087(2) .012(11) Uiso d . 1 . H
H26 -.453(5) 1.042(4) -.138(2) .025(13) Uiso d . 1 . H
H32 -.253(5) .973(4) -.232(2) .015(12) Uiso d . 1 . H
H33 -.412(4) .920(3) -.321(2) .003(10) Uiso d . 1 . H
H34 -.577(5) .786(4) -.315(2) .024(12) Uiso d . 1 . H
H35 -.598(5) .685(4) -.208(2) .020(12) Uiso d . 1 . H
H36 -.433(5) .737(4) -.124(2) .021(12) Uiso d . 1 . H

loop_
_atom_type_symbol
_atom_type_description
_atom_type_scat_dispersion_real
_atom_type_scat_dispersion_imag
_atom_type_scat_source
C C 0.0033 0.0016 'International Tables Vol C Tables 4.2.6.8 and 6.1.1.4'
H H 0.0000 0.0000 'International Tables Vol C Tables 4.2.6.8 and 6.1.1.4'
N N 0.0061 0.0033 'International Tables Vol C Tables 4.2.6.8 and 6.1.1.4'
O O 0.0106 0.0060 'International Tables Vol C Tables 4.2.6.8 and 6.1.1.4'
P P 0.1023 0.0942 'International Tables Vol C Tables 4.2.6.8 and 6.1.1.4'
Au Au -2.0133 8.8022 'International Tables Vol C Tables 4.2.6.8 and 6.1.1.4'

loop_
_geom_angle_atom_site_label_1
_geom_angle_atom_site_label_2
_geom_angle_atom_site_label_3
_geom_angle
_geom_angle_publ_flag
N Au P 177.08(10) yes
C21 P C31 105.2(2) no
C21 P C11 105.6(2) no
C31 P C11 104.5(2) no
C21 P Au 111.50(14) no
C31 P Au 113.57(14) no
C11 P Au 115.65(14) no
C1 N C8 108.7(3) yes
C1 N Au 124.4(3) yes
C8 N Au 126.9(3) yes
O1 C1 N 128.3(4) yes
O1 C1 C2 124.6(4) yes
N C1 C2 107.1(4) yes
O2 C2 C3 131.7(4) yes
O2 C2 C1 123.6(4) yes
C3 C2 C1 104.8(4) yes
C4 C3 C8 121.0(4) yes
C4 C3 C2 132.1(4) yes
C8 C3 C2 106.9(4) yes
C5 C4 C3 118.4(4) yes
C5 C4 H4 121.(3) no
C3 C4 H4 121.(3) no
C4 C5 C6 120.2(4) yes
C4 C5 H5 125.(3) no
C6 C5 H5 115.(3) no
C5 C6 C7 121.7(5) yes
C5 C6 H6 125.(3) no
C7 C6 H6 113.(3) no
C8 C7 C6 118.0(4) yes
C8 C7 H7 120.(3) no
C6 C7 H7 123.(3) no
C7 C8 C3 120.6(4) yes
C7 C8 N 126.9(4) yes
C3 C8 N 112.5(4) yes
C16 C11 C12 120.2(5) no
C16 C11 P 121.9(4) no
C12 C11 P 117.9(4) no
C13 C12 C11 119.4(5) no
C13 C12 H12 126.(4) no
C11 C12 H12 114.(4) no
C14 C13 C12 120.1(5) no
C14 C13 H13 124.(4) no
C12 C13 H13 116.(4) no
C13 C14 C15 120.7(5) no
C13 C14 H14 116.(4) no
C15 C14 H14 123.(4) no
C14 C15 C16 120.1(5) no
C14 C15 H15 121.(3) no
C16 C15 H15 119.(3) no
C11 C16 C15 119.5(5) no
C11 C16 H16 118.(3) no
C15 C16 H16 123.(3) no
C22 C21 C26 119.8(4) no
C22 C21 P 118.7(3) no
C26 C21 P 121.5(3) no
C23 C22 C21 120.2(4) no
C23 C22 H22 117.(2) no
C21 C22 H22 123.(2) no
C22 C23 C24 120.0(4) no
C22 C23 H23 120.(3) no
C24 C23 H23 120.(3) no
C25 C24 C23 120.2(4) no
C25 C24 H24 125.(3) no
C23 C24 H24 114.(3) no
C24 C25 C26 120.2(4) no
C24 C25 H25 120.(3) no
C26 C25 H25 120.(3) no
C21 C26 C25 119.4(4) no
C21 C26 H26 113.(3) no
C25 C26 H26 128.(3) no
C36 C31 C32 119.1(4) no
C36 C31 P 118.4(3) no
C32 C31 P 122.3(3) no
C33 C32 C31 120.1(4) no
C33 C32 H32 125.(3) no
C31 C32 H32 115.(3) no
C34 C33 C32 120.0(5) no
C34 C33 H33 117.(3) no
C32 C33 H33 123.(3) no
C35 C34 C33 120.6(4) no
C35 C34 H34 126.(3) no
C33 C34 H34 114.(3) no
C34 C35 C36 119.2(4) no
C34 C35 H35 124.(2) no
C36 C35 H35 117.(3) no
C31 C36 C35 120.9(4) no
C31 C36 H36 120.(3) no
C35 C36 H36 119.(3) no

loop_
_geom_bond_atom_site_label_1
_geom_bond_atom_site_label_2
_geom_bond_site_symmetry_2
_geom_bond_distance
_geom_bond_publ_flag
Au N . 2.047(3) yes
Au P . 2.2461(11) yes
P C21 . 1.816(4) no
P C31 . 1.825(4) no
P C11 . 1.834(5) no
N C1 . 1.369(5) yes
N C8 . 1.418(5) yes
O1 C1 . 1.219(5) yes
O2 C2 . 1.224(5) yes
C1 C2 . 1.577(6) yes
C2 C3 . 1.444(6) yes
C3 C4 . 1.392(6) yes
C3 C8 . 1.409(6) yes
C4 C5 . 1.388(7) yes
C4 H4 . .99(5) no
C5 C6 . 1.391(7) yes
C5 H5 . .91(4) no
C6 C7 . 1.401(6) yes
C6 H6 . .86(5) no
C7 C8 . 1.375(6) yes
C7 H7 . .88(5) no
C11 C16 . 1.382(6) no
C11 C12 . 1.395(6) no
C12 C13 . 1.392(7) no
C12 H12 . .86(5) no
C13 C14 . 1.370(8) no
C13 H13 . .85(5) no
C14 C15 . 1.372(8) no
C14 H14 . .77(5) no
C15 C16 . 1.397(7) no
C15 H15 . .96(4) no
C16 H16 . .93(5) no
C21 C22 . 1.397(6) no
C21 C26 . 1.397(6) no
C22 C23 . 1.386(6) no
C22 H22 . .97(4) no
C23 C24 . 1.396(6) no
C23 H23 . .96(4) no
C24 C25 . 1.380(6) no
C24 H24 . 1.01(5) no
C25 C26 . 1.407(6) no
C25 H25 . .94(4) no
C26 H26 . .99(5) no
C31 C36 . 1.386(6) no
C31 C32 . 1.396(6) no
C32 C33 . 1.393(6) no
C32 H32 . .86(4) no
C33 C34 . 1.382(6) no
C33 H33 . .85(4) no
C34 C35 . 1.384(6) no
C34 H34 . .98(5) no
C35 C36 . 1.398(6) no
C35 H35 . 1.00(4) no
C36 H36 . .94(5) no
